data_4087554
loop_
_publ_author_name
'Lapointe, S\'ebastien'
'Vabre, Boris'
'Zargarian, Davit'

_publ_section_title
;
 POCOP-Type Pincer Complexes of Nickel: Synthesis, Characterization, and
 Ligand Exchange Reactivities of New Cationic Acetonitrile Adducts
;
_journal_issue 14
_journal_name_full Organometallics
_journal_page_first 3520
_journal_paper_doi 10.1021/acs.organomet.5b00272
_journal_volume 34
_journal_year 2015
_chemical_compound_source 'Synthesized by the authors. See text'
_chemical_formula_moiety 'C28 H50 N Ni O2 P2, C F3 O3 S'
_chemical_formula_sum 'C29 H50 F3 N Ni O5 P2 S'
_chemical_formula_weight 702.41
_space_group_IT_number 2
_space_group_name_Hall '-P 1'
_space_group_name_H-M_alt 'P -1'
_symmetry_cell_setting triclinic
_symmetry_space_group_name_Hall '-P 1'
_symmetry_space_group_name_H-M 'P -1'
_atom_sites_solution_hydrogens geom
_atom_sites_solution_primary direct
_atom_sites_solution_secondary difmap
_audit_creation_method SHELXL-97
_cell_angle_alpha 63.3389(15)
_cell_angle_beta 65.9230(15)
_cell_angle_gamma 75.9872(15)
_cell_formula_units_Z 2
_cell_length_a 12.2437(3)
_cell_length_b 12.5695(3)
_cell_length_c 13.8799(4)
_cell_measurement_reflns_used 27705
_cell_measurement_temperature 100
_cell_measurement_theta_max 70.05
_cell_measurement_theta_min 3.80
_cell_volume 1738.30(8)
_computing_cell_refinement 'SAINT V7.68A(Bruker AXS, 2009)'
_computing_data_collection 'APEX2  (Bruker AXS, 2009)'
_computing_data_reduction 'SAINT V7.68A(Bruker AXS, 2009)'
_computing_molecular_graphics 'SHELXTL v6.12 (Bruker AXS, 2001)'
_computing_publication_material 'UdMX (Maris, 2004)'
_computing_structure_refinement 'SHELXL97 (Sheldrick, 2008)'
_computing_structure_solution 'SHELXS97 (Sheldrick, 2008)'
_diffrn_ambient_temperature 100
_diffrn_detector_area_resol_mean 8.3
_diffrn_measured_fraction_theta_full 0.953
_diffrn_measured_fraction_theta_max 0.953
_diffrn_measurement_device_type 'Bruker APEX II'
_diffrn_measurement_method \w
_diffrn_radiation_monochromator 'Quazar MX'
_diffrn_radiation_source 'Incoatec I\muS Microsource '
_diffrn_radiation_type CuK\a
_diffrn_radiation_wavelength 1.54178
_diffrn_reflns_av_R_equivalents 0.027
_diffrn_reflns_av_sigmaI/netI 0.0157
_diffrn_reflns_limit_h_max 14
_diffrn_reflns_limit_h_min -14
_diffrn_reflns_limit_k_max 15
_diffrn_reflns_limit_k_min -15
_diffrn_reflns_limit_l_max 16
_diffrn_reflns_limit_l_min -16
_diffrn_reflns_number 42991
_diffrn_reflns_theta_full 70.46
_diffrn_reflns_theta_max 70.46
_diffrn_reflns_theta_min 3.80
_exptl_absorpt_coefficient_mu 2.683
_exptl_absorpt_correction_T_max 0.8068
_exptl_absorpt_correction_T_min 0.6993
_exptl_absorpt_correction_type multi-scan
_exptl_absorpt_process_details 'Sadabs (Sheldrick, 2008)'
_exptl_crystal_colour yellow
_exptl_crystal_density_diffrn 1.342
_exptl_crystal_density_method 'not measured'
_exptl_crystal_description plate
_exptl_crystal_F_000 744
_exptl_crystal_size_max 0.10
_exptl_crystal_size_mid 0.08
_exptl_crystal_size_min 0.08
_refine_diff_density_max 0.584
_refine_diff_density_min -0.344
_refine_diff_density_rms 0.057
_refine_ls_extinction_method none
_refine_ls_goodness_of_fit_ref 1.014
_refine_ls_hydrogen_treatment constr
_refine_ls_matrix_type full
_refine_ls_number_parameters 394
_refine_ls_number_reflns 6322
_refine_ls_number_restraints 0
_refine_ls_restrained_S_all 1.014
_refine_ls_R_factor_all 0.0353
_refine_ls_R_factor_gt 0.0313
_refine_ls_shift/su_max 0.000
_refine_ls_shift/su_mean 0.000
_refine_ls_structure_factor_coef Fsqd
_refine_ls_weighting_details 'calc w=1/[\s^2^(Fo^2^)+(0.1000P)^2^] where P=(Fo^2^+2Fc^2^)/3'
_refine_ls_weighting_scheme calc
_refine_ls_wR_factor_gt 0.1077
_refine_ls_wR_factor_ref 0.1150
_reflns_number_gt 5740
_reflns_number_total 6322
_reflns_threshold_expression I>2\s(I)
_cod_data_source_file om5b00272_si_001.cif
_cod_data_source_block bors49
_cod_depositor_comments
;
The following automatic conversions were performed:

data item '_symmetry_cell_setting' value 'Triclinic' was changed to
'triclinic' in accordance with the
/home/saulius/struct/COD-crude-data/automatic-downloads/DataCite-retrospective/ACS/depositions/lib/dictionaries/cif_core.dic
dictionary named 'cif_core.dic' version 2.4.2 last updated on
2011-04-26.

Automatic conversion script
Id: cif_fix_values 6909 2019-04-08 15:41:33Z antanas 
;
_cod_original_sg_symbol_H-M P-1
_cod_database_code 4087554

loop_
_symmetry_equiv_pos_as_xyz
'x, y, z'
'-x, -y, -z'

loop_
_atom_site_label
_atom_site_type_symbol
_atom_site_fract_x
_atom_site_fract_y
_atom_site_fract_z
_atom_site_U_iso_or_equiv
_atom_site_adp_type
_atom_site_occupancy
_atom_site_symmetry_multiplicity
_atom_site_calc_flag
_atom_site_refinement_flags
C1 C 0.25827(13) -0.01322(13) 0.26482(13) 0.0164(3) Uani 1 1 d .
C2 C 0.36719(13) -0.04051(13) 0.28435(13) 0.0169(3) Uani 1 1 d .
C3 C 0.40742(13) -0.15521(14) 0.34578(13) 0.0169(3) Uani 1 1 d .
C4 C 0.33473(14) -0.24602(13) 0.38182(13) 0.0177(3) Uani 1 1 d .
H4 H 0.3610 -0.3256 0.4216 0.021 Uiso 1 1 calc R
C5 C 0.22611(13) -0.22824(13) 0.36359(13) 0.0164(3) Uani 1 1 d .
C6 C 0.18972(13) -0.10953(14) 0.30755(13) 0.0169(3) Uani 1 1 d .
C11 C 0.48157(14) 0.24295(14) 0.03298(14) 0.0205(3) Uani 1 1 d .
H11 H 0.4522 0.3263 -0.0080 0.025 Uiso 1 1 calc R
C12 C 0.48710(17) 0.16749(17) -0.03086(15) 0.0289(4) Uani 1 1 d .
H12A H 0.5420 0.2011 -0.1103 0.043 Uiso 1 1 calc R
H12B H 0.4068 0.1681 -0.0307 0.043 Uiso 1 1 calc R
H12C H 0.5159 0.0853 0.0077 0.043 Uiso 1 1 calc R
C13 C 0.60596(15) 0.24710(16) 0.03172(15) 0.0269(4) Uani 1 1 d .
H13A H 0.6340 0.1672 0.0765 0.040 Uiso 1 1 calc R
H13B H 0.6016 0.3024 0.0655 0.040 Uiso 1 1 calc R
H13C H 0.6620 0.2744 -0.0477 0.040 Uiso 1 1 calc R
C14 C 0.38146(14) 0.26842(14) 0.25453(14) 0.0187(3) Uani 1 1 d .
H14 H 0.4614 0.2469 0.2647 0.022 Uiso 1 1 calc R
C15 C 0.28465(16) 0.22726(16) 0.37393(15) 0.0270(4) Uani 1 1 d .
H15A H 0.2924 0.2650 0.4190 0.040 Uiso 1 1 calc R
H15B H 0.2944 0.1403 0.4129 0.040 Uiso 1 1 calc R
H15C H 0.2052 0.2502 0.3663 0.040 Uiso 1 1 calc R
C16 C 0.36956(16) 0.40407(15) 0.18899(15) 0.0253(3) Uani 1 1 d .
H16A H 0.2924 0.4273 0.1767 0.038 Uiso 1 1 calc R
H16B H 0.4349 0.4276 0.1146 0.038 Uiso 1 1 calc R
H16C H 0.3737 0.4440 0.2338 0.038 Uiso 1 1 calc R
C21 C 0.05261(14) 0.05589(14) 0.08873(14) 0.0193(3) Uani 1 1 d .
H21 H -0.0099 0.0017 0.1129 0.023 Uiso 1 1 calc R
C22 C 0.17339(15) 0.00439(16) 0.02789(15) 0.0268(4) Uani 1 1 d .
H22A H 0.1689 -0.0041 -0.0372 0.040 Uiso 1 1 calc R
H22B H 0.1932 -0.0740 0.0818 0.040 Uiso 1 1 calc R
H22C H 0.2356 0.0582 0.0000 0.040 Uiso 1 1 calc R
C23 C 0.01799(17) 0.18041(15) 0.00958(15) 0.0278(4) Uani 1 1 d .
H23A H 0.0769 0.2357 -0.0136 0.042 Uiso 1 1 calc R
H23B H -0.0616 0.2086 0.0505 0.042 Uiso 1 1 calc R
H23C H 0.0165 0.1764 -0.0588 0.042 Uiso 1 1 calc R
C24 C -0.09803(13) 0.09884(14) 0.29699(14) 0.0191(3) Uani 1 1 d .
H24 H -0.1170 0.1851 0.2534 0.023 Uiso 1 1 calc R
C25 C -0.10485(16) 0.08528(17) 0.41471(15) 0.0277(4) Uani 1 1 d .
H25A H -0.1833 0.1184 0.4523 0.042 Uiso 1 1 calc R
H25B H -0.0415 0.1282 0.4047 0.042 Uiso 1 1 calc R
H25C H -0.0942 0.0005 0.4624 0.042 Uiso 1 1 calc R
C26 C -0.19181(14) 0.02846(15) 0.30870(15) 0.0252(4) Uani 1 1 d .
H26A H -0.1715 -0.0572 0.3447 0.038 Uiso 1 1 calc R
H26B H -0.1931 0.0478 0.2324 0.038 Uiso 1 1 calc R
H26C H -0.2710 0.0497 0.3565 0.038 Uiso 1 1 calc R
C31 C 0.52137(14) -0.18089(14) 0.37584(14) 0.0182(3) Uani 1 1 d .
C32 C 0.54082(15) -0.31314(14) 0.45043(15) 0.0245(3) Uani 1 1 d .
H32A H 0.5494 -0.3619 0.4087 0.037 Uiso 1 1 calc R
H32B H 0.4718 -0.3366 0.5220 0.037 Uiso 1 1 calc R
H32C H 0.6137 -0.3254 0.4683 0.037 Uiso 1 1 calc R
C33 C 0.63187(14) -0.14727(15) 0.26506(15) 0.0239(3) Uani 1 1 d .
H33A H 0.6384 -0.1943 0.2223 0.036 Uiso 1 1 calc R
H33B H 0.7042 -0.1641 0.2848 0.036 Uiso 1 1 calc R
H33C H 0.6233 -0.0621 0.2175 0.036 Uiso 1 1 calc R
C34 C 0.51005(15) -0.10927(15) 0.44546(15) 0.0229(3) Uani 1 1 d .
H34A H 0.5821 -0.1268 0.4659 0.034 Uiso 1 1 calc R
H34B H 0.4394 -0.1317 0.5156 0.034 Uiso 1 1 calc R
H34C H 0.5015 -0.0237 0.3991 0.034 Uiso 1 1 calc R
C41 C 0.08849(14) 0.39722(14) 0.14639(14) 0.0216(3) Uani 1 1 d .
C42 C 0.03591(16) 0.51658(14) 0.13733(16) 0.0268(4) Uani 1 1 d .
H42A H -0.0362 0.5113 0.2049 0.040 Uiso 1 1 calc R
H42B H 0.0144 0.5575 0.0678 0.040 Uiso 1 1 calc R
H42C H 0.0941 0.5615 0.1331 0.040 Uiso 1 1 calc R
C43 C 0.67795(16) 0.52582(16) 0.21653(16) 0.0279(4) Uani 1 1 d .
C51 C 0.15062(14) -0.33312(13) 0.40651(14) 0.0182(3) Uani 1 1 d .
C52 C 0.21561(16) -0.45393(14) 0.45766(16) 0.0254(4) Uani 1 1 d .
H52A H 0.2935 -0.4617 0.4001 0.038 Uiso 1 1 calc R
H52B H 0.1670 -0.5184 0.4804 0.038 Uiso 1 1 calc R
H52C H 0.2278 -0.4589 0.5251 0.038 Uiso 1 1 calc R
C53 C 0.12518(16) -0.33362(15) 0.30708(15) 0.0258(4) Uani 1 1 d .
H53A H 0.2012 -0.3399 0.2469 0.039 Uiso 1 1 calc R
H53B H 0.0791 -0.2594 0.2755 0.039 Uiso 1 1 calc R
H53C H 0.0790 -0.4018 0.3355 0.039 Uiso 1 1 calc R
C54 C 0.03175(15) -0.32136(15) 0.50046(15) 0.0263(4) Uani 1 1 d .
H54A H -0.0159 -0.3885 0.5288 0.040 Uiso 1 1 calc R
H54B H -0.0130 -0.2463 0.4685 0.040 Uiso 1 1 calc R
H54C H 0.0484 -0.3218 0.5640 0.040 Uiso 1 1 calc R
F1 F 0.70790(12) 0.48944(12) 0.30931(11) 0.0436(3) Uani 1 1 d .
F2 F 0.73299(11) 0.62603(10) 0.13951(11) 0.0393(3) Uani 1 1 d .
F3 F 0.56010(10) 0.55464(11) 0.24627(11) 0.0411(3) Uani 1 1 d .
N1 N 0.13166(12) 0.30363(12) 0.15545(12) 0.0206(3) Uani 1 1 d .
Ni1 Ni 0.20047(2) 0.14642(2) 0.19722(2) 0.01607(11) Uani 1 1 d .
O1 O 0.43704(10) 0.05470(9) 0.24088(10) 0.0190(2) Uani 1 1 d .
O2 O 0.07747(9) -0.08269(9) 0.29362(10) 0.0177(2) Uani 1 1 d .
O3 O 0.65254(12) 0.31347(11) 0.24875(12) 0.0343(3) Uani 1 1 d .
O4 O 0.68900(12) 0.47107(11) 0.05582(11) 0.0296(3) Uani 1 1 d .
O5 O 0.84950(11) 0.39200(11) 0.13575(12) 0.0293(3) Uani 1 1 d .
P1 P 0.37382(3) 0.18497(3) 0.17865(3) 0.01582(11) Uani 1 1 d .
P2 P 0.05497(3) 0.05975(3) 0.21799(3) 0.01563(11) Uani 1 1 d .
S1 S 0.72175(4) 0.41182(3) 0.15770(3) 0.02227(12) Uani 1 1 d .

loop_
_atom_site_aniso_label
_atom_site_aniso_U_11
_atom_site_aniso_U_22
_atom_site_aniso_U_33
_atom_site_aniso_U_23
_atom_site_aniso_U_13
_atom_site_aniso_U_12
C1 0.0173(7) 0.0146(7) 0.0159(8) -0.0039(6) -0.0062(6) -0.0023(5)
C2 0.0173(7) 0.0150(7) 0.0168(8) -0.0046(6) -0.0043(6) -0.0045(6)
C3 0.0164(7) 0.0170(7) 0.0162(8) -0.0057(6) -0.0054(6) -0.0011(6)
C4 0.0206(7) 0.0133(7) 0.0160(8) -0.0031(6) -0.0063(6) -0.0011(6)
C5 0.0183(7) 0.0127(7) 0.0157(8) -0.0033(6) -0.0049(6) -0.0029(6)
C6 0.0157(7) 0.0174(7) 0.0167(8) -0.0051(6) -0.0057(6) -0.0025(6)
C11 0.0239(8) 0.0160(7) 0.0179(8) -0.0042(6) -0.0048(6) -0.0046(6)
C12 0.0341(9) 0.0300(9) 0.0244(9) -0.0134(7) -0.0067(7) -0.0064(7)
C13 0.0209(8) 0.0296(9) 0.0289(10) -0.0140(8) -0.0002(7) -0.0096(7)
C14 0.0200(7) 0.0184(7) 0.0196(8) -0.0079(6) -0.0082(6) -0.0014(6)
C15 0.0284(9) 0.0322(9) 0.0185(9) -0.0091(7) -0.0066(7) -0.0036(7)
C16 0.0307(9) 0.0193(8) 0.0281(9) -0.0101(7) -0.0116(7) -0.0015(6)
C21 0.0224(8) 0.0168(7) 0.0185(8) -0.0055(6) -0.0077(6) -0.0028(6)
C22 0.0243(8) 0.0316(9) 0.0247(9) -0.0135(7) -0.0065(7) -0.0013(7)
C23 0.0386(10) 0.0215(8) 0.0218(9) -0.0039(7) -0.0155(7) -0.0002(7)
C24 0.0178(7) 0.0168(7) 0.0204(8) -0.0067(6) -0.0056(6) -0.0003(6)
C25 0.0256(8) 0.0349(9) 0.0247(9) -0.0151(8) -0.0058(7) -0.0042(7)
C26 0.0180(8) 0.0282(8) 0.0282(9) -0.0110(7) -0.0048(6) -0.0057(6)
C31 0.0178(7) 0.0168(7) 0.0182(8) -0.0045(6) -0.0073(6) -0.0015(6)
C32 0.0252(8) 0.0188(8) 0.0287(9) -0.0046(7) -0.0152(7) 0.0006(6)
C33 0.0189(7) 0.0257(8) 0.0251(9) -0.0104(7) -0.0059(6) -0.0004(6)
C34 0.0251(8) 0.0222(8) 0.0246(9) -0.0095(7) -0.0124(7) 0.0001(6)
C41 0.0217(7) 0.0197(8) 0.0222(8) -0.0046(6) -0.0092(6) -0.0039(6)
C42 0.0283(9) 0.0164(8) 0.0339(10) -0.0088(7) -0.0122(7) 0.0018(6)
C43 0.0279(9) 0.0296(9) 0.0280(9) -0.0132(7) -0.0090(7) -0.0024(7)
C51 0.0202(7) 0.0126(7) 0.0191(8) -0.0028(6) -0.0072(6) -0.0032(6)
C52 0.0296(8) 0.0139(7) 0.0335(10) -0.0035(7) -0.0169(7) -0.0039(6)
C53 0.0338(9) 0.0202(8) 0.0272(9) -0.0063(7) -0.0149(7) -0.0069(7)
C54 0.0247(8) 0.0207(8) 0.0251(9) -0.0055(7) -0.0005(7) -0.0091(6)
F1 0.0487(7) 0.0593(8) 0.0343(7) -0.0262(6) -0.0192(5) 0.0008(6)
F2 0.0455(7) 0.0249(5) 0.0469(7) -0.0153(5) -0.0111(5) -0.0078(5)
F3 0.0296(6) 0.0478(7) 0.0461(7) -0.0263(6) -0.0096(5) 0.0063(5)
N1 0.0196(6) 0.0170(7) 0.0235(7) -0.0040(5) -0.0090(5) -0.0039(5)
Ni1 0.01666(16) 0.01179(15) 0.01807(18) -0.00241(12) -0.00749(12) -0.00252(11)
O1 0.0177(5) 0.0137(5) 0.0234(6) -0.0023(4) -0.0087(4) -0.0044(4)
O2 0.0165(5) 0.0130(5) 0.0221(6) -0.0027(4) -0.0091(4) -0.0027(4)
O3 0.0377(7) 0.0254(6) 0.0348(8) -0.0015(6) -0.0147(6) -0.0107(5)
O4 0.0368(7) 0.0281(6) 0.0275(7) -0.0080(5) -0.0168(5) -0.0041(5)
O5 0.0265(6) 0.0259(6) 0.0365(7) -0.0129(5) -0.0133(5) 0.0017(5)
P1 0.0163(2) 0.01321(19) 0.0164(2) -0.00329(16) -0.00577(15) -0.00333(14)
P2 0.0160(2) 0.01295(19) 0.0165(2) -0.00340(15) -0.00625(15) -0.00232(14)
S1 0.0257(2) 0.0182(2) 0.0231(2) -0.00548(17) -0.01076(17) -0.00309(15)

loop_
_atom_type_symbol
_atom_type_description
_atom_type_scat_dispersion_real
_atom_type_scat_dispersion_imag
_atom_type_scat_source
C C 0.0181 0.0091 'International Tables Vol C Tables 4.2.6.8 and 6.1.1.4'
H H 0.0000 0.0000 'International Tables Vol C Tables 4.2.6.8 and 6.1.1.4'
N N 0.0311 0.0180 'International Tables Vol C Tables 4.2.6.8 and 6.1.1.4'
O O 0.0492 0.0322 'International Tables Vol C Tables 4.2.6.8 and 6.1.1.4'
F F 0.0727 0.0534 'International Tables Vol C Tables 4.2.6.8 and 6.1.1.4'
P P 0.2955 0.4335 'International Tables Vol C Tables 4.2.6.8 and 6.1.1.4'
S S 0.3331 0.5567 'International Tables Vol C Tables 4.2.6.8 and 6.1.1.4'
Ni Ni -3.0029 0.5091 'International Tables Vol C Tables 4.2.6.8 and 6.1.1.4'

loop_
_geom_angle_atom_site_label_1
_geom_angle_atom_site_label_2
_geom_angle_atom_site_label_3
_geom_angle
_geom_angle_publ_flag
C2 C1 C6 116.43(14) y
C2 C1 NI1 121.44(11) y
C6 C1 NI1 121.88(12) y
C3 C2 O1 119.17(14) y
C3 C2 C1 123.88(14) y
O1 C2 C1 116.94(13) y
C2 C3 C4 115.44(14) y
C2 C3 C31 122.74(14) y
C4 C3 C31 121.79(14) y
C3 C4 C5 124.87(14) y
C3 C4 H4 117.6 ?
C5 C4 H4 117.6 ?
C6 C5 C4 115.39(14) y
C6 C5 C51 122.77(14) y
C4 C5 C51 121.81(14) y
C5 C6 C1 123.80(14) y
C5 C6 O2 119.21(13) y
C1 C6 O2 116.98(13) y
C13 C11 C12 111.04(14) y
C13 C11 P1 112.10(12) y
C12 C11 P1 109.51(11) y
C13 C11 H11 108.0 ?
C12 C11 H11 108.0 ?
P1 C11 H11 108.0 ?
C11 C12 H12A 109.5 ?
C11 C12 H12B 109.5 ?
H12A C12 H12B 109.5 ?
C11 C12 H12C 109.5 ?
H12A C12 H12C 109.5 ?
H12B C12 H12C 109.5 ?
C11 C13 H13A 109.5 ?
C11 C13 H13B 109.5 ?
H13A C13 H13B 109.5 ?
C11 C13 H13C 109.5 ?
H13A C13 H13C 109.5 ?
H13B C13 H13C 109.5 ?
C15 C14 C16 111.68(13) y
C15 C14 P1 108.09(11) y
C16 C14 P1 113.09(11) y
C15 C14 H14 107.9 ?
C16 C14 H14 107.9 ?
P1 C14 H14 107.9 ?
C14 C15 H15A 109.5 ?
C14 C15 H15B 109.5 ?
H15A C15 H15B 109.5 ?
C14 C15 H15C 109.5 ?
H15A C15 H15C 109.5 ?
H15B C15 H15C 109.5 ?
C14 C16 H16A 109.5 ?
C14 C16 H16B 109.5 ?
H16A C16 H16B 109.5 ?
C14 C16 H16C 109.5 ?
H16A C16 H16C 109.5 ?
H16B C16 H16C 109.5 ?
C22 C21 C23 111.99(14) y
C22 C21 P2 110.09(11) y
C23 C21 P2 110.65(11) y
C22 C21 H21 108.0 ?
C23 C21 H21 108.0 ?
P2 C21 H21 108.0 ?
C21 C22 H22A 109.5 ?
C21 C22 H22B 109.5 ?
H22A C22 H22B 109.5 ?
C21 C22 H22C 109.5 ?
H22A C22 H22C 109.5 ?
H22B C22 H22C 109.5 ?
C21 C23 H23A 109.5 ?
C21 C23 H23B 109.5 ?
H23A C23 H23B 109.5 ?
C21 C23 H23C 109.5 ?
H23A C23 H23C 109.5 ?
H23B C23 H23C 109.5 ?
C26 C24 C25 111.37(13) y
C26 C24 P2 113.76(11) y
C25 C24 P2 109.29(11) y
C26 C24 H24 107.4 ?
C25 C24 H24 107.4 ?
P2 C24 H24 107.4 ?
C24 C25 H25A 109.5 ?
C24 C25 H25B 109.5 ?
H25A C25 H25B 109.5 ?
C24 C25 H25C 109.5 ?
H25A C25 H25C 109.5 ?
H25B C25 H25C 109.5 ?
C24 C26 H26A 109.5 ?
C24 C26 H26B 109.5 ?
H26A C26 H26B 109.5 ?
C24 C26 H26C 109.5 ?
H26A C26 H26C 109.5 ?
H26B C26 H26C 109.5 ?
C32 C31 C3 112.14(13) y
C32 C31 C33 107.92(13) y
C3 C31 C33 109.86(13) y
C32 C31 C34 106.92(13) y
C3 C31 C34 109.47(12) y
C33 C31 C34 110.48(13) y
C31 C32 H32A 109.5 ?
C31 C32 H32B 109.5 ?
H32A C32 H32B 109.5 ?
C31 C32 H32C 109.5 ?
H32A C32 H32C 109.5 ?
H32B C32 H32C 109.5 ?
C31 C33 H33A 109.5 ?
C31 C33 H33B 109.5 ?
H33A C33 H33B 109.5 ?
C31 C33 H33C 109.5 ?
H33A C33 H33C 109.5 ?
H33B C33 H33C 109.5 ?
C31 C34 H34A 109.5 ?
C31 C34 H34B 109.5 ?
H34A C34 H34B 109.5 ?
C31 C34 H34C 109.5 ?
H34A C34 H34C 109.5 ?
H34B C34 H34C 109.5 ?
N1 C41 C42 177.85(18) y
C41 C42 H42A 109.5 ?
C41 C42 H42B 109.5 ?
H42A C42 H42B 109.5 ?
C41 C42 H42C 109.5 ?
H42A C42 H42C 109.5 ?
H42B C42 H42C 109.5 ?
F1 C43 F3 107.78(15) y
F1 C43 F2 107.14(15) y
F3 C43 F2 107.44(15) y
F1 C43 S1 111.39(13) y
F3 C43 S1 111.95(13) y
F2 C43 S1 110.92(12) y
C52 C51 C54 108.12(13) y
C52 C51 C53 107.41(13) y
C54 C51 C53 109.75(14) y
C52 C51 C5 111.69(13) y
C54 C51 C5 109.23(13) y
C53 C51 C5 110.59(13) y
C51 C52 H52A 109.5 ?
C51 C52 H52B 109.5 ?
H52A C52 H52B 109.5 ?
C51 C52 H52C 109.5 ?
H52A C52 H52C 109.5 ?
H52B C52 H52C 109.5 ?
C51 C53 H53A 109.5 ?
C51 C53 H53B 109.5 ?
H53A C53 H53B 109.5 ?
C51 C53 H53C 109.5 ?
H53A C53 H53C 109.5 ?
H53B C53 H53C 109.5 ?
C51 C54 H54A 109.5 ?
C51 C54 H54B 109.5 ?
H54A C54 H54B 109.5 ?
C51 C54 H54C 109.5 ?
H54A C54 H54C 109.5 ?
H54B C54 H54C 109.5 ?
C41 N1 NI1 169.40(14) y
N1 NI1 C1 170.35(6) y
N1 NI1 P2 98.33(4) y
C1 NI1 P2 82.16(5) y
N1 NI1 P1 97.49(4) y
C1 NI1 P1 82.83(5) y
P2 NI1 P1 163.79(2) y
C2 O1 P1 113.54(10) y
C6 O2 P2 111.99(9) y
O1 P1 C11 103.75(7) y
O1 P1 C14 101.12(7) y
C11 P1 C14 107.60(7) y
O1 P1 NI1 104.92(4) y
C11 P1 NI1 116.78(6) y
C14 P1 NI1 120.09(5) y
O2 P2 C24 104.11(6) y
O2 P2 C21 101.36(6) y
C24 P2 C21 107.12(7) y
O2 P2 NI1 106.13(4) y
C24 P2 NI1 119.00(5) y
C21 P2 NI1 116.85(5) y
O3 S1 O4 115.99(8) y
O3 S1 O5 114.99(8) y
O4 S1 O5 114.66(8) y
O3 S1 C43 103.59(9) y
O4 S1 C43 102.46(8) y
O5 S1 C43 102.45(8) y

loop_
_geom_bond_atom_site_label_1
_geom_bond_atom_site_label_2
_geom_bond_distance
_geom_bond_publ_flag
C1 C2 1.400(2) y
C1 C6 1.401(2) y
C1 Ni1 1.8900(15) y
C2 C3 1.394(2) y
C2 O1 1.3981(18) y
C3 C4 1.401(2) y
C3 C31 1.536(2) y
C4 C5 1.401(2) y
C4 H4 0.9500 ?
C5 C6 1.396(2) y
C5 C51 1.544(2) y
C6 O2 1.4050(18) y
C11 C13 1.529(2) y
C11 C12 1.537(2) y
C11 P1 1.8238(16) y
C11 H11 1.0000 ?
C12 H12a 0.9800 ?
C12 H12b 0.9800 ?
C12 H12c 0.9800 ?
C13 H13a 0.9800 ?
C13 H13b 0.9800 ?
C13 H13c 0.9800 ?
C14 C15 1.531(2) y
C14 C16 1.534(2) y
C14 P1 1.8268(15) y
C14 H14 1.0000 ?
C15 H15a 0.9800 ?
C15 H15b 0.9800 ?
C15 H15c 0.9800 ?
C16 H16a 0.9800 ?
C16 H16b 0.9800 ?
C16 H16c 0.9800 ?
C21 C22 1.526(2) y
C21 C23 1.534(2) y
C21 P2 1.8284(16) y
C21 H21 1.0000 ?
C22 H22a 0.9800 ?
C22 H22b 0.9800 ?
C22 H22c 0.9800 ?
C23 H23a 0.9800 ?
C23 H23b 0.9800 ?
C23 H23c 0.9800 ?
C24 C26 1.529(2) y
C24 C25 1.533(2) y
C24 P2 1.8206(15) y
C24 H24 1.0000 ?
C25 H25a 0.9800 ?
C25 H25b 0.9800 ?
C25 H25c 0.9800 ?
C26 H26a 0.9800 ?
C26 H26b 0.9800 ?
C26 H26c 0.9800 ?
C31 C32 1.535(2) y
C31 C33 1.539(2) y
C31 C34 1.541(2) y
C32 H32a 0.9800 ?
C32 H32b 0.9800 ?
C32 H32c 0.9800 ?
C33 H33a 0.9800 ?
C33 H33b 0.9800 ?
C33 H33c 0.9800 ?
C34 H34a 0.9800 ?
C34 H34b 0.9800 ?
C34 H34c 0.9800 ?
C41 N1 1.140(2) y
C41 C42 1.453(2) y
C42 H42a 0.9800 ?
C42 H42b 0.9800 ?
C42 H42c 0.9800 ?
C43 F1 1.333(2) y
C43 F3 1.334(2) y
C43 F2 1.341(2) y
C43 S1 1.8244(18) y
C51 C52 1.533(2) y
C51 C54 1.536(2) y
C51 C53 1.536(2) y
C52 H52a 0.9800 ?
C52 H52b 0.9800 ?
C52 H52c 0.9800 ?
C53 H53a 0.9800 ?
C53 H53b 0.9800 ?
C53 H53c 0.9800 ?
C54 H54a 0.9800 ?
C54 H54b 0.9800 ?
C54 H54c 0.9800 ?
N1 Ni1 1.8747(14) y
Ni1 P2 2.1640(4) y
Ni1 P1 2.1785(5) y
O1 P1 1.6397(11) y
O2 P2 1.6413(11) y
O3 S1 1.4405(13) y
O4 S1 1.4449(13) y
O5 S1 1.4464(13) y

loop_
_geom_torsion_atom_site_label_1
_geom_torsion_atom_site_label_2
_geom_torsion_atom_site_label_3
_geom_torsion_atom_site_label_4
_geom_torsion
_geom_torsion_publ_flag
C6 C1 C2 C3 -2.1(2) y
NI1 C1 C2 C3 172.16(12) y
C6 C1 C2 O1 179.24(13) y
NI1 C1 C2 O1 -6.5(2) y
O1 C2 C3 C4 -177.27(13) y
C1 C2 C3 C4 4.1(2) y
O1 C2 C3 C31 4.7(2) y
C1 C2 C3 C31 -173.96(14) y
C2 C3 C4 C5 -2.1(2) y
C31 C3 C4 C5 175.96(14) y
C3 C4 C5 C6 -1.7(2) y
C3 C4 C5 C51 -179.73(14) y
C4 C5 C6 C1 3.9(2) y
C51 C5 C6 C1 -178.03(15) y
C4 C5 C6 O2 -175.12(13) y
C51 C5 C6 O2 2.9(2) y
C2 C1 C6 C5 -2.2(2) y
NI1 C1 C6 C5 -176.44(11) y
C2 C1 C6 O2 176.87(12) y
NI1 C1 C6 O2 2.6(2) y
C2 C3 C31 C32 176.28(14) y
C4 C3 C31 C32 -1.7(2) y
C2 C3 C31 C33 -63.71(19) y
C4 C3 C31 C33 118.33(16) y
C2 C3 C31 C34 57.77(19) y
C4 C3 C31 C34 -120.18(16) y
C6 C5 C51 C52 176.26(14) y
C4 C5 C51 C52 -5.8(2) y
C6 C5 C51 C54 -64.19(19) y
C4 C5 C51 C54 113.74(16) y
C6 C5 C51 C53 56.69(19) y
C4 C5 C51 C53 -125.38(16) y
C42 C41 N1 NI1 35(6) y
C41 N1 NI1 C1 17.3(10) y
C41 N1 NI1 P2 109.5(7) y
C41 N1 NI1 P1 -74.0(7) y
C2 C1 NI1 N1 -87.0(4) y
C6 C1 NI1 N1 87.0(4) y
C2 C1 NI1 P2 179.45(13) y
C6 C1 NI1 P2 -6.58(12) y
C2 C1 NI1 P1 5.60(12) y
C6 C1 NI1 P1 179.57(13) y
C3 C2 O1 P1 -175.94(11) y
C1 C2 O1 P1 2.77(18) y
C5 C6 O2 P2 -175.92(11) y
C1 C6 O2 P2 4.98(17) y
C2 O1 P1 C11 -121.86(11) y
C2 O1 P1 C14 126.72(11) y
C2 O1 P1 NI1 1.19(11) y
C13 C11 P1 O1 -55.67(12) y
C12 C11 P1 O1 68.05(13) y
C13 C11 P1 C14 50.94(13) y
C12 C11 P1 C14 174.65(12) y
C13 C11 P1 NI1 -170.53(9) y
C12 C11 P1 NI1 -46.82(13) y
C15 C14 P1 O1 -75.87(11) y
C16 C14 P1 O1 159.95(11) y
C15 C14 P1 C11 175.69(11) y
C16 C14 P1 C11 51.51(13) y
C15 C14 P1 NI1 38.79(13) y
C16 C14 P1 NI1 -85.39(12) y
N1 NI1 P1 O1 166.94(6) y
C1 NI1 P1 O1 -3.34(6) y
P2 NI1 P1 O1 -25.68(9) y
N1 NI1 P1 C11 -78.86(7) y
C1 NI1 P1 C11 110.86(7) y
P2 NI1 P1 C11 88.52(9) y
N1 NI1 P1 C14 54.29(8) y
C1 NI1 P1 C14 -115.99(8) y
P2 NI1 P1 C14 -138.33(8) y
C6 O2 P2 C24 -135.29(10) y
C6 O2 P2 C21 113.61(11) y
C6 O2 P2 NI1 -8.91(10) y
C26 C24 P2 O2 -60.34(13) y
C25 C24 P2 O2 64.83(12) y
C26 C24 P2 C21 46.51(13) y
C25 C24 P2 C21 171.67(11) y
C26 C24 P2 NI1 -178.17(10) y
C25 C24 P2 NI1 -53.00(12) y
C22 C21 P2 O2 -62.16(12) y
C23 C21 P2 O2 173.52(11) y
C22 C21 P2 C24 -170.94(11) y
C23 C21 P2 C24 64.74(13) y
C22 C21 P2 NI1 52.63(12) y
C23 C21 P2 NI1 -71.69(12) y
N1 NI1 P2 O2 -162.35(6) y
C1 NI1 P2 O2 7.92(6) y
P1 NI1 P2 O2 30.30(9) y
N1 NI1 P2 C24 -45.58(8) y
C1 NI1 P2 C24 124.69(8) y
P1 NI1 P2 C24 147.07(8) y
N1 NI1 P2 C21 85.56(7) y
C1 NI1 P2 C21 -104.17(7) y
P1 NI1 P2 C21 -81.80(9) y
F1 C43 S1 O3 62.56(14) y
F3 C43 S1 O3 -58.20(15) y
F2 C43 S1 O3 -178.19(13) y
F1 C43 S1 O4 -176.44(12) y
F3 C43 S1 O4 62.80(15) y
F2 C43 S1 O4 -57.19(14) y
F1 C43 S1 O5 -57.34(14) y
F3 C43 S1 O5 -178.10(13) y
F2 C43 S1 O5 61.91(14) y
